data_4072823
loop_
_publ_author_name
'Clark, George R.'
'Lu, Guo-Liang'
'Roper, Warren R.'
'Wright, L. James'

_publ_section_title
;
 Stepwise Reactions of Acetylenes with Iridium Thiocarbonyl Complexes To
 Produce Isolable Iridacyclobutadienes and Conversion of These to either
 Cyclopentadienyliridium or Tethered Iridabenzene Complexes
;
_journal_issue 9
_journal_name_full Organometallics
_journal_page_first 2167
_journal_paper_doi 10.1021/om061066r
_journal_volume 26
_journal_year 2007
_chemical_formula_moiety 'C37 H30 I Ir O2 P2 S, C H2 CL2'
_chemical_formula_sum 'C38 H32 Cl2 I Ir O2 P2 S'
_chemical_formula_weight 1004.64
_chemical_name_systematic
;
 ?
;
_space_group_IT_number 14
_symmetry_cell_setting monoclinic
_symmetry_space_group_name_Hall '-P 2yn'
_symmetry_space_group_name_H-M 'P 1 21/n 1'
_atom_sites_solution_hydrogens geom
_atom_sites_solution_primary direct
_atom_sites_solution_secondary difmap
_audit_creation_method SHELXL-97
_cell_angle_alpha 90.00
_cell_angle_beta 92.459(1)
_cell_angle_gamma 90.00
_cell_formula_units_Z 4
_cell_length_a 10.6388(2)
_cell_length_b 22.4279(5)
_cell_length_c 14.9570(3)
_cell_measurement_reflns_used 8192
_cell_measurement_temperature 85(2)
_cell_measurement_theta_max 26.41
_cell_measurement_theta_min 2.12
_cell_volume 3565.54(13)
_computing_cell_refinement 'SMART (Siemens, 1995)'
_computing_data_collection 'SADABS (Sheldrick, 1997)'
_computing_data_reduction 'SAINT (Siemens, 1995)'
_computing_molecular_graphics 'Ortep-III (Burnett & Johnson, 1996)'
_computing_publication_material 'SHELXTL (Siemens, 1995)'
_computing_structure_refinement 'SHELXL97 (Sheldrick, 1997)'
_computing_structure_solution 'SHELXS97 (Sheldrick, 1997)'
_diffrn_ambient_temperature 85(2)
_diffrn_measured_fraction_theta_full 0.995
_diffrn_measured_fraction_theta_max 0.995
_diffrn_measurement_device_type 'Siemens SMART CCD'
_diffrn_measurement_method 'Area detector \w scans'
_diffrn_radiation_monochromator graphite
_diffrn_radiation_source 'fine-focus sealed tube'
_diffrn_radiation_type MoK\a
_diffrn_radiation_wavelength 0.71073
_diffrn_reflns_av_R_equivalents 0.0356
_diffrn_reflns_av_sigmaI/netI 0.0400
_diffrn_reflns_limit_h_max 9
_diffrn_reflns_limit_h_min -13
_diffrn_reflns_limit_k_max 26
_diffrn_reflns_limit_k_min -28
_diffrn_reflns_limit_l_max 18
_diffrn_reflns_limit_l_min -18
_diffrn_reflns_number 21250
_diffrn_reflns_theta_full 26.41
_diffrn_reflns_theta_max 26.41
_diffrn_reflns_theta_min 2.12
_diffrn_standards_decay_% <2
_diffrn_standards_number 0
_exptl_absorpt_coefficient_mu 4.943
_exptl_absorpt_correction_T_max 0.771858
_exptl_absorpt_correction_T_min 0.517147
_exptl_absorpt_correction_type multi-scan
_exptl_absorpt_process_details 'SADABS; Sheldrick, 1997'
_exptl_crystal_colour orange
_exptl_crystal_density_diffrn 1.872
_exptl_crystal_density_method 'not measured'
_exptl_crystal_description needle
_exptl_crystal_F_000 1944
_exptl_crystal_size_max 0.20
_exptl_crystal_size_mid 0.20
_exptl_crystal_size_min 0.06
_refine_diff_density_max 4.036
_refine_diff_density_min -3.196
_refine_diff_density_rms 0.200
_refine_ls_extinction_coef 0.00010(7)
_refine_ls_extinction_expression Fc^*^=kFc[1+0.001xFc^2^\l^3^/sin(2\q)]^-1/4^
_refine_ls_extinction_method SHELXL
_refine_ls_goodness_of_fit_ref 1.027
_refine_ls_hydrogen_treatment riding
_refine_ls_matrix_type full
_refine_ls_number_parameters 419
_refine_ls_number_reflns 7286
_refine_ls_number_restraints 0
_refine_ls_restrained_S_all 1.027
_refine_ls_R_factor_all 0.0556
_refine_ls_R_factor_gt 0.0451
_refine_ls_shift/su_max 0.001
_refine_ls_shift/su_mean 0.000
_refine_ls_structure_factor_coef Fsqd
_refine_ls_weighting_details 'calc w=1/[\s^2^(Fo^2^)+(0.0572P)^2^+43.0691P] where P=(Fo^2^+2Fc^2^)/3'
_refine_ls_weighting_scheme calc
_refine_ls_wR_factor_gt 0.1162
_refine_ls_wR_factor_ref 0.1233
_reflns_number_gt 6231
_reflns_number_total 7286
_reflns_threshold_expression I>2\s(I)
_cod_data_source_file om061066rsi20070208_115402.cif
_cod_data_source_block lu509
_cod_depositor_comments
;
The following automatic conversions were performed:

'_symmetry_cell_setting' value 'Monoclinic' changed to 'monoclinic'
according to /home/saulius/struct/CIF-dictionaries/cif_core.dic
dictionary named 'cif_core.dic' version 2.4.1 from
2010-06-29.

'_geom_bond_publ_flag' value 'Y' changed to 'y'
according to /home/saulius/struct/CIF-dictionaries/cif_core.dic
dictionary named 'cif_core.dic' version 2.4.1 from 2010-06-29 (7
times).

'_geom_bond_publ_flag' value 'N' changed to 'n' according to
/home/saulius/struct/CIF-dictionaries/cif_core.dic dictionary named
'cif_core.dic' version 2.4.1 from 2010-06-29 (78
times).

'_geom_angle_publ_flag' value 'Y' changed to 'y' according
to /home/saulius/struct/CIF-dictionaries/cif_core.dic dictionary
named 'cif_core.dic' version 2.4.1 from 2010-06-29 (5
times).

'_geom_angle_publ_flag' value 'N' changed to 'n' according
to /home/saulius/struct/CIF-dictionaries/cif_core.dic dictionary
named 'cif_core.dic' version 2.4.1 from 2010-06-29 (141 time).

Automatic conversion script
Id: cif_fix_values 1715 2011-07-08 13:25:40Z adriana 
;
_cod_original_sg_symbol_H-M P21/n
_cod_database_code 4072823

loop_
_symmetry_equiv_pos_as_xyz
'x, y, z'
'-x+1/2, y+1/2, -z+1/2'
'-x, -y, -z'
'x-1/2, -y-1/2, z-1/2'

loop_
_atom_site_label
_atom_site_type_symbol
_atom_site_fract_x
_atom_site_fract_y
_atom_site_fract_z
_atom_site_U_iso_or_equiv
_atom_site_adp_type
_atom_site_occupancy
_atom_site_symmetry_multiplicity
_atom_site_calc_flag
_atom_site_refinement_flags
Ir Ir 0.30768(2) 0.155104(11) 0.741472(18) 0.01601(10) Uani 1 1 d .
I I 0.55880(5) 0.14674(2) 0.73420(4) 0.03029(15) Uani 1 1 d .
S S 0.2373(2) 0.13890(8) 0.94900(17) 0.0357(5) Uani 1 1 d .
P1 P 0.30442(17) 0.26063(7) 0.75670(12) 0.0168(4) Uani 1 1 d .
P2 P 0.27885(16) 0.05086(7) 0.72508(12) 0.0156(3) Uani 1 1 d .
O1 O 0.2748(5) 0.1659(2) 0.6064(4) 0.0266(12) Uani 1 1 d .
O2 O 0.1582(5) 0.1667(2) 0.6537(4) 0.0282(12) Uani 1 1 d .
C1 C 0.2749(9) 0.1462(4) 0.8600(6) 0.0342(19) Uiso 1 1 d .
C11 C 0.1763(7) 0.2835(3) 0.8270(5) 0.0188(14) Uani 1 1 d .
C12 C 0.0569(7) 0.2568(3) 0.8135(5) 0.0221(15) Uani 1 1 d .
H12A H 0.0442 0.2283 0.7689 0.027 Uiso 1 1 calc R
C13 C -0.0407(7) 0.2727(4) 0.8656(5) 0.0262(16) Uani 1 1 d .
H13 H -0.1194 0.2553 0.8555 0.031 Uiso 1 1 calc R
C14 C -0.0229(7) 0.3147(4) 0.9335(6) 0.0295(17) Uani 1 1 d .
H14A H -0.0889 0.3251 0.9693 0.035 Uiso 1 1 calc R
C15 C 0.0951(8) 0.3408(3) 0.9473(5) 0.0280(17) Uani 1 1 d .
H15A H 0.1081 0.3684 0.9932 0.034 Uiso 1 1 calc R
C16 C 0.1932(7) 0.3265(3) 0.8935(5) 0.0224(15) Uani 1 1 d .
H16A H 0.2705 0.3456 0.9017 0.027 Uiso 1 1 calc R
C21 C 0.4413(6) 0.2958(3) 0.8106(5) 0.0170(13) Uani 1 1 d .
C22 C 0.4814(7) 0.3525(3) 0.7848(5) 0.0232(15) Uani 1 1 d .
H22A H 0.4440 0.3711 0.7349 0.028 Uiso 1 1 calc R
C23 C 0.5781(7) 0.3807(3) 0.8346(6) 0.0273(17) Uani 1 1 d .
H23A H 0.6059 0.4181 0.8171 0.033 Uiso 1 1 calc R
C24 C 0.6329(8) 0.3538(3) 0.9095(6) 0.0276(17) Uani 1 1 d .
H24A H 0.6961 0.3733 0.9429 0.033 Uiso 1 1 calc R
C25 C 0.5934(7) 0.2976(3) 0.9350(5) 0.0259(16) Uani 1 1 d .
H25A H 0.6300 0.2795 0.9856 0.031 Uiso 1 1 calc R
C26 C 0.4999(7) 0.2682(3) 0.8853(5) 0.0222(15) Uani 1 1 d .
H26A H 0.4759 0.2300 0.9016 0.027 Uiso 1 1 calc R
C31 C 0.2774(7) 0.2990(3) 0.6511(4) 0.0169(13) Uani 1 1 d .
C32 C 0.3734(7) 0.3005(3) 0.5902(5) 0.0229(15) Uani 1 1 d .
H32A H 0.4492 0.2811 0.6039 0.027 Uiso 1 1 calc R
C33 C 0.3565(8) 0.3306(3) 0.5097(5) 0.0276(17) Uani 1 1 d .
H33A H 0.4223 0.3329 0.4709 0.033 Uiso 1 1 calc R
C34 C 0.2426(8) 0.3574(3) 0.4866(5) 0.0254(17) Uani 1 1 d .
H34A H 0.2314 0.3769 0.4320 0.030 Uiso 1 1 calc R
C35 C 0.1448(8) 0.3551(3) 0.5454(5) 0.0271(17) Uani 1 1 d .
H35A H 0.0677 0.3726 0.5298 0.033 Uiso 1 1 calc R
C36 C 0.1628(7) 0.3265(3) 0.6273(5) 0.0244(15) Uani 1 1 d .
H36A H 0.0978 0.3257 0.6669 0.029 Uiso 1 1 calc R
C41 C 0.1377(7) 0.0286(3) 0.7806(5) 0.0200(14) Uani 1 1 d .
C42 C 0.0259(7) 0.0608(3) 0.7602(5) 0.0232(15) Uani 1 1 d .
H42A H 0.0248 0.0904 0.7167 0.028 Uiso 1 1 calc R
C43 C -0.0809(7) 0.0483(4) 0.8046(6) 0.0304(18) Uani 1 1 d .
H43A H -0.1549 0.0690 0.7904 0.036 Uiso 1 1 calc R
C44 C -0.0794(8) 0.0047(4) 0.8710(6) 0.0309(18) Uani 1 1 d .
H44A H -0.1514 -0.0025 0.9025 0.037 Uiso 1 1 calc R
C45 C 0.0283(8) -0.0279(3) 0.8902(5) 0.0284(17) Uani 1 1 d .
H45A H 0.0275 -0.0579 0.9331 0.034 Uiso 1 1 calc R
C46 C 0.1382(7) -0.0163(3) 0.8459(5) 0.0234(15) Uani 1 1 d .
H46A H 0.2109 -0.0380 0.8595 0.028 Uiso 1 1 calc R
C51 C 0.2586(6) 0.0246(3) 0.6104(5) 0.0183(14) Uani 1 1 d .
C52 C 0.1595(7) -0.0122(3) 0.5833(5) 0.0240(15) Uani 1 1 d .
H52A H 0.0983 -0.0221 0.6234 0.029 Uiso 1 1 calc R
C53 C 0.1514(8) -0.0348(4) 0.4956(5) 0.0303(18) Uani 1 1 d .
H53A H 0.0859 -0.0601 0.4775 0.036 Uiso 1 1 calc R
C54 C 0.2422(8) -0.0187(4) 0.4363(5) 0.0309(18) Uani 1 1 d .
H54A H 0.2371 -0.0331 0.3780 0.037 Uiso 1 1 calc R
C55 C 0.3402(8) 0.0184(4) 0.4633(5) 0.0280(17) Uani 1 1 d .
H55A H 0.4006 0.0286 0.4228 0.034 Uiso 1 1 calc R
C56 C 0.3499(7) 0.0407(3) 0.5494(5) 0.0208(14) Uani 1 1 d .
H56A H 0.4158 0.0659 0.5669 0.025 Uiso 1 1 calc R
C61 C 0.4057(6) 0.0044(3) 0.7733(5) 0.0163(13) Uani 1 1 d .
C62 C 0.4643(7) 0.0198(3) 0.8548(5) 0.0217(15) Uani 1 1 d .
H62A H 0.4362 0.0527 0.8860 0.026 Uiso 1 1 calc R
C63 C 0.5645(7) -0.0135(3) 0.8902(5) 0.0242(15) Uani 1 1 d .
H63A H 0.6033 -0.0030 0.9448 0.029 Uiso 1 1 calc R
C64 C 0.6070(7) -0.0630(3) 0.8432(5) 0.0233(15) Uani 1 1 d .
H64A H 0.6746 -0.0853 0.8664 0.028 Uiso 1 1 calc R
C65 C 0.5492(7) -0.0786(3) 0.7634(5) 0.0229(15) Uani 1 1 d .
H65A H 0.5782 -0.1114 0.7324 0.027 Uiso 1 1 calc R
C66 C 0.4470(6) -0.0460(3) 0.7277(5) 0.0176(13) Uani 1 1 d .
H66A H 0.4068 -0.0577 0.6741 0.021 Uiso 1 1 calc R
Cl1 Cl -0.2546(2) 0.29211(10) 0.67159(15) 0.0430(5) Uani 1 1 d .
Cl2 Cl -0.1355(3) 0.17856(18) 0.6265(2) 0.0738(10) Uani 1 1 d .
C2A C -0.2456(17) 0.2386(8) 0.5928(12) 0.036(4) Uiso 0.50 1 d P
C2B C -0.148(2) 0.2446(9) 0.5961(14) 0.045(5) Uiso 0.50 1 d P

loop_
_atom_site_aniso_label
_atom_site_aniso_U_11
_atom_site_aniso_U_22
_atom_site_aniso_U_33
_atom_site_aniso_U_23
_atom_site_aniso_U_13
_atom_site_aniso_U_12
Ir 0.01882(15) 0.01210(15) 0.01691(15) -0.00001(9) -0.00141(10) 0.00045(10)
I 0.0268(3) 0.0263(3) 0.0382(3) -0.0030(2) 0.0064(2) -0.0016(2)
S 0.0307(11) 0.0120(8) 0.0634(15) -0.0114(9) -0.0105(10) 0.0055(7)
P1 0.0194(9) 0.0120(8) 0.0188(9) 0.0003(6) -0.0020(7) 0.0001(6)
P2 0.0170(8) 0.0134(8) 0.0163(8) -0.0004(6) 0.0009(6) 0.0010(6)
O1 0.033(3) 0.026(3) 0.021(3) 0.002(2) 0.002(2) 0.001(2)
O2 0.030(3) 0.026(3) 0.028(3) 0.003(2) -0.004(2) 0.002(2)
C11 0.023(4) 0.013(3) 0.020(3) 0.008(3) -0.001(3) 0.000(3)
C12 0.021(4) 0.019(3) 0.027(4) 0.004(3) 0.001(3) -0.001(3)
C13 0.023(4) 0.029(4) 0.026(4) 0.009(3) 0.001(3) 0.000(3)
C14 0.024(4) 0.034(4) 0.032(4) 0.008(3) 0.011(3) 0.006(3)
C15 0.037(5) 0.022(4) 0.025(4) -0.002(3) 0.004(3) 0.005(3)
C16 0.026(4) 0.017(3) 0.025(4) 0.002(3) 0.002(3) 0.001(3)
C21 0.013(3) 0.018(3) 0.020(3) -0.007(3) -0.001(3) 0.002(3)
C22 0.023(4) 0.020(3) 0.026(4) 0.001(3) -0.002(3) 0.002(3)
C23 0.026(4) 0.017(4) 0.038(5) 0.000(3) -0.004(3) -0.001(3)
C24 0.024(4) 0.025(4) 0.034(4) -0.007(3) -0.003(3) -0.002(3)
C25 0.027(4) 0.022(4) 0.028(4) -0.001(3) -0.008(3) 0.000(3)
C26 0.025(4) 0.014(3) 0.028(4) 0.002(3) 0.000(3) 0.001(3)
C31 0.020(3) 0.016(3) 0.015(3) 0.001(3) -0.002(3) -0.001(3)
C32 0.025(4) 0.020(3) 0.024(4) -0.002(3) 0.000(3) 0.002(3)
C33 0.038(5) 0.022(4) 0.024(4) -0.002(3) 0.013(3) -0.004(3)
C34 0.047(5) 0.012(3) 0.017(4) 0.001(3) -0.001(3) -0.002(3)
C35 0.031(4) 0.023(4) 0.027(4) 0.004(3) -0.005(3) 0.004(3)
C36 0.025(4) 0.026(4) 0.022(4) 0.004(3) 0.003(3) 0.004(3)
C41 0.021(4) 0.021(3) 0.018(3) -0.007(3) -0.003(3) 0.000(3)
C42 0.021(4) 0.026(4) 0.022(4) -0.002(3) -0.002(3) 0.004(3)
C43 0.020(4) 0.038(5) 0.033(4) -0.007(4) -0.004(3) 0.007(3)
C44 0.027(4) 0.037(4) 0.029(4) -0.012(3) 0.011(3) -0.008(3)
C45 0.035(4) 0.019(4) 0.032(4) -0.003(3) 0.014(3) -0.005(3)
C46 0.028(4) 0.017(3) 0.026(4) -0.006(3) 0.006(3) 0.001(3)
C51 0.018(3) 0.018(3) 0.019(3) 0.002(3) -0.001(3) 0.005(3)
C52 0.023(4) 0.024(4) 0.025(4) -0.008(3) 0.002(3) 0.000(3)
C53 0.028(4) 0.039(5) 0.024(4) -0.015(3) -0.006(3) 0.007(3)
C54 0.040(5) 0.034(4) 0.018(4) -0.008(3) -0.004(3) 0.018(4)
C55 0.035(4) 0.032(4) 0.017(4) 0.002(3) 0.005(3) 0.013(3)
C56 0.023(4) 0.021(3) 0.019(3) 0.003(3) 0.002(3) 0.005(3)
C61 0.016(3) 0.011(3) 0.022(3) 0.003(3) 0.003(3) -0.003(2)
C62 0.022(4) 0.021(3) 0.023(4) 0.001(3) 0.004(3) 0.006(3)
C63 0.025(4) 0.024(4) 0.023(4) 0.001(3) -0.002(3) 0.003(3)
C64 0.023(4) 0.021(4) 0.026(4) 0.002(3) 0.001(3) 0.006(3)
C65 0.026(4) 0.013(3) 0.030(4) -0.001(3) 0.005(3) 0.002(3)
C66 0.020(3) 0.015(3) 0.018(3) -0.002(3) 0.000(3) -0.002(3)
Cl1 0.0600(15) 0.0353(11) 0.0333(11) 0.0039(9) -0.0023(10) -0.0163(10)
Cl2 0.0495(16) 0.106(3) 0.0642(19) -0.0251(18) -0.0129(14) 0.0408(17)

loop_
_atom_type_symbol
_atom_type_description
_atom_type_scat_dispersion_real
_atom_type_scat_dispersion_imag
_atom_type_scat_source
C C 0.0033 0.0016 'International Tables Vol C Tables 4.2.6.8 and 6.1.1.4'
H H 0.0000 0.0000 'International Tables Vol C Tables 4.2.6.8 and 6.1.1.4'
S S 0.1246 0.1234 'International Tables Vol C Tables 4.2.6.8 and 6.1.1.4'
P P 0.1023 0.0942 'International Tables Vol C Tables 4.2.6.8 and 6.1.1.4'
I I -0.4742 1.8119 'International Tables Vol C Tables 4.2.6.8 and 6.1.1.4'
Ir Ir -1.4442 7.9887 'International Tables Vol C Tables 4.2.6.8 and 6.1.1.4'
Cl Cl 0.1484 0.1585 'International Tables Vol C Tables 4.2.6.8 and 6.1.1.4'
O O 0.0106 0.0060 'International Tables Vol C Tables 4.2.6.8 and 6.1.1.4'

loop_
_geom_angle_atom_site_label_1
_geom_angle_atom_site_label_2
_geom_angle_atom_site_label_3
_geom_angle
_geom_angle_publ_flag
C1 Ir O2 117.5(3) y
C1 Ir O1 159.2(3) n
O2 Ir O1 41.7(2) y
C1 Ir P2 87.9(3) n
O2 Ir P2 88.00(16) n
O1 Ir P2 89.94(16) n
C1 Ir P1 90.7(3) n
O2 Ir P1 85.44(16) n
O1 Ir P1 88.51(15) n
P2 Ir P1 171.73(6) y
C1 Ir I 105.2(3) y
O2 Ir I 137.24(16) n
O1 Ir I 95.54(16) y
P2 Ir I 92.95(4) n
P1 Ir I 95.28(5) n
C31 P1 C21 106.0(3) n
C31 P1 C11 105.9(3) n
C21 P1 C11 103.1(3) n
C31 P1 Ir 113.0(2) n
C21 P1 Ir 117.4(2) n
C11 P1 Ir 110.4(2) n
C41 P2 C51 106.0(3) n
C41 P2 C61 105.9(3) n
C51 P2 C61 104.1(3) n
C41 P2 Ir 109.2(2) n
C51 P2 Ir 115.3(2) n
C61 P2 Ir 115.6(2) n
O2 O1 Ir 68.6(3) n
O1 O2 Ir 69.7(3) n
S C1 Ir 174.6(7) n
C16 C11 C12 119.0(7) n
C16 C11 P1 121.9(6) n
C12 C11 P1 119.2(5) n
C13 C12 C11 120.5(7) n
C13 C12 H12A 119.8 n
C11 C12 H12A 119.8 n
C12 C13 C14 120.5(7) n
C12 C13 H13 119.7 n
C14 C13 H13 119.7 n
C15 C14 C13 119.1(7) n
C15 C14 H14A 120.5 n
C13 C14 H14A 120.5 n
C16 C15 C14 120.9(7) n
C16 C15 H15A 119.5 n
C14 C15 H15A 119.5 n
C15 C16 C11 120.0(7) n
C15 C16 H16A 120.0 n
C11 C16 H16A 120.0 n
C26 C21 C22 119.4(6) n
C26 C21 P1 119.0(5) n
C22 C21 P1 121.3(5) n
C23 C22 C21 119.4(7) n
C23 C22 H22A 120.3 n
C21 C22 H22A 120.3 n
C24 C23 C22 120.7(7) n
C24 C23 H23A 119.6 n
C22 C23 H23A 119.6 n
C23 C24 C25 119.9(7) n
C23 C24 H24A 120.1 n
C25 C24 H24A 120.1 n
C26 C25 C24 120.3(7) n
C26 C25 H25A 119.8 n
C24 C25 H25A 119.8 n
C25 C26 C21 120.3(7) n
C25 C26 H26A 119.9 n
C21 C26 H26A 119.9 n
C32 C31 C36 118.5(6) n
C32 C31 P1 119.1(5) n
C36 C31 P1 122.4(5) n
C33 C32 C31 120.4(7) n
C33 C32 H32A 119.8 n
C31 C32 H32A 119.8 n
C34 C33 C32 120.5(7) n
C34 C33 H33A 119.7 n
C32 C33 H33A 119.7 n
C33 C34 C35 119.8(7) n
C33 C34 H34A 120.1 n
C35 C34 H34A 120.1 n
C36 C35 C34 119.7(7) n
C36 C35 H35A 120.1 n
C34 C35 H35A 120.1 n
C35 C36 C31 120.9(7) n
C35 C36 H36A 119.5 n
C31 C36 H36A 119.5 n
C46 C41 C42 119.6(7) n
C46 C41 P2 122.5(6) n
C42 C41 P2 117.8(6) n
C43 C42 C41 120.0(7) n
C43 C42 H42A 120.0 n
C41 C42 H42A 120.0 n
C42 C43 C44 120.3(7) n
C42 C43 H43A 119.8 n
C44 C43 H43A 119.8 n
C45 C44 C43 120.3(7) n
C45 C44 H44A 119.9 n
C43 C44 H44A 119.9 n
C44 C45 C46 120.7(8) n
C44 C45 H45A 119.7 n
C46 C45 H45A 119.7 n
C45 C46 C41 119.1(7) n
C45 C46 H46A 120.4 n
C41 C46 H46A 120.4 n
C52 C51 C56 120.0(7) n
C52 C51 P2 121.8(6) n
C56 C51 P2 118.1(5) n
C51 C52 C53 120.2(7) n
C51 C52 H52A 119.9 n
C53 C52 H52A 119.9 n
C54 C53 C52 119.1(8) n
C54 C53 H53A 120.4 n
C52 C53 H53A 120.4 n
C55 C54 C53 120.5(7) n
C55 C54 H54A 119.7 n
C53 C54 H54A 119.7 n
C54 C55 C56 121.0(7) n
C54 C55 H55A 119.5 n
C56 C55 H55A 119.5 n
C55 C56 C51 119.1(7) n
C55 C56 H56A 120.5 n
C51 C56 H56A 120.5 n
C62 C61 C66 119.3(6) n
C62 C61 P2 120.0(5) n
C66 C61 P2 120.7(5) n
C63 C62 C61 120.6(7) n
C63 C62 H62A 119.7 n
C61 C62 H62A 119.7 n
C62 C63 C64 119.7(7) n
C62 C63 H63A 120.1 n
C64 C63 H63A 120.1 n
C65 C64 C63 119.9(7) n
C65 C64 H64A 120.0 n
C63 C64 H64A 120.0 n
C64 C65 C66 121.0(7) n
C64 C65 H65A 119.5 n
C66 C65 H65A 119.5 n
C65 C66 C61 119.5(6) n
C65 C66 H66A 120.3 n
C61 C66 H66A 120.3 n
C2A Cl1 C2B 32.3(8) n
C2B Cl2 C2A 34.4(9) n
C2B C2A Cl1 87.8(17) n
C2B C2A Cl2 57.5(15) n
Cl1 C2A Cl2 112.6(10) n
C2A C2B Cl2 88.1(17) n
C2A C2B Cl1 59.9(14) n
Cl2 C2B Cl1 113.5(12) n

loop_
_geom_bond_atom_site_label_1
_geom_bond_atom_site_label_2
_geom_bond_distance
_geom_bond_publ_flag
Ir C1 1.833(9) y
Ir O2 2.035(5) y
Ir O1 2.049(5) y
Ir P2 2.3695(17) y
Ir P1 2.3782(17) y
Ir I 2.6850(6) y
S C1 1.415(10) n
P1 C31 1.811(7) n
P1 C21 1.814(7) n
P1 C11 1.830(7) n
P2 C41 1.817(8) n
P2 C51 1.818(7) n
P2 C61 1.829(7) n
O1 O2 1.454(8) y
C11 C16 1.391(10) n
C11 C12 1.411(10) n
C12 C13 1.373(11) n
C12 H12A 0.9300 n
C13 C14 1.391(12) n
C13 H13 0.9300 n
C14 C15 1.393(12) n
C14 H14A 0.9300 n
C15 C16 1.383(11) n
C15 H15A 0.9300 n
C16 H16A 0.9300 n
C21 C26 1.400(10) n
C21 C22 1.401(10) n
C22 C23 1.397(11) n
C22 H22A 0.9300 n
C23 C24 1.379(11) n
C23 H23A 0.9300 n
C24 C25 1.389(11) n
C24 H24A 0.9300 n
C25 C26 1.382(10) n
C25 H25A 0.9300 n
C26 H26A 0.9300 n
C31 C32 1.397(10) n
C31 C36 1.399(10) n
C32 C33 1.387(11) n
C32 H32A 0.9300 n
C33 C34 1.383(12) n
C33 H33A 0.9300 n
C34 C35 1.391(12) n
C34 H34A 0.9300 n
C35 C36 1.389(11) n
C35 H35A 0.9300 n
C36 H36A 0.9300 n
C41 C46 1.403(10) n
C41 C42 1.413(10) n
C42 C43 1.369(11) n
C42 H42A 0.9300 n
C43 C44 1.393(12) n
C43 H43A 0.9300 n
C44 C45 1.378(12) n
C44 H44A 0.9300 n
C45 C46 1.392(11) n
C45 H45A 0.9300 n
C46 H46A 0.9300 n
C51 C52 1.386(10) n
C51 C56 1.408(10) n
C52 C53 1.406(10) n
C52 H52A 0.9300 n
C53 C54 1.387(12) n
C53 H53A 0.9300 n
C54 C55 1.381(12) n
C54 H54A 0.9300 n
C55 C56 1.382(10) n
C55 H55A 0.9300 n
C56 H56A 0.9300 n
C61 C62 1.389(10) n
C61 C66 1.399(9) n
C62 C63 1.388(10) n
C62 H62A 0.9300 n
C63 C64 1.399(10) n
C63 H63A 0.9300 n
C64 C65 1.365(11) n
C64 H64A 0.9300 n
C65 C66 1.397(10) n
C65 H65A 0.9300 n
C66 H66A 0.9300 n
Cl1 C2A 1.687(18) n
Cl1 C2B 1.95(2) n
Cl2 C2B 1.55(2) n
Cl2 C2A 1.842(18) n
C2A C2B 1.04(3) n
